data_7024118
loop_
_publ_author_name
'Klosterman, Jeremy K.'
'Linden, Anthony'
'Frantz, Derik K.'
'Siegel, Jay S.'

_publ_section_title
;
 Manisyl-substituted polypyridine coordination compounds:
 Metallo-supramolecular networks of interdigitated double helices
 assembled via CH...pi and pi-pi interactions.
;
_journal_issue 6
_journal_name_full 'Dalton transactions (Cambridge, England : 2003)'
_journal_page_first 1519
_journal_page_last 1531
_journal_paper_doi 10.1039/b911272c
_journal_volume 39
_journal_year 2010
_chemical_formula_moiety 'C70 H62 N6 O4 Os 2+, 2(F6 P -), 2(C2 H3 N)'
_chemical_formula_sum 'C74 H68 F12 N8 O4 Os P2'
_chemical_formula_weight 1613.53
_chemical_name_systematic
;
bis{8-(4-methoxy-2,6-dimethylphenyl)-2-[5-(4-methoxy-2,6-
dimethylphenyl)-pyridin-2-yl]-1,10-phenanthroline}osmium(II)
hexafluorophosphate di-acetonitrile solvate
;
_space_group_IT_number 54
_symmetry_cell_setting orthorhombic
_symmetry_Int_Tables_number 54
_symmetry_space_group_name_Hall '-P 2a 2ac'
_symmetry_space_group_name_H-M 'P c c a'
_atom_sites_solution_hydrogens geom
_atom_sites_solution_primary direct
_atom_sites_solution_secondary difmap
_audit_creation_date 06-02-13
_audit_creation_method SHELXL-97
_cell_angle_alpha 90.00
_cell_angle_beta 90.00
_cell_angle_gamma 90.00
_cell_formula_units_Z 4
_cell_length_a 25.3861(5)
_cell_length_b 12.5157(3)
_cell_length_c 21.8136(4)
_cell_measurement_reflns_used 45814
_cell_measurement_temperature 160(1)
_cell_measurement_theta_max 25.0
_cell_measurement_theta_min 2.0
_cell_volume 6930.7(2)
_computing_cell_refinement 'DENZO-SMN (Otwinowski & Minor, 1997)'
_computing_data_collection 'COLLECT (Nonius, 2000)'
_computing_data_reduction 'DENZO-SMN and SCALEPACK (Otwinowski & Minor, 1997)'
_computing_molecular_graphics 'ORTEPII (Johnson, 1976)'
_computing_publication_material 'SHELXL97 and PLATON (Spek, 2009)'
_computing_structure_refinement 'SHELXL97 (Sheldrick, 2008)'
_computing_structure_solution 'SIR92 (Altomare et al., 1994)'
_diffrn_ambient_temperature 160(1)
_diffrn_detector '65 mm CCD camera on \k goniostat'
_diffrn_detector_area_resol_mean 9
_diffrn_measured_fraction_theta_full 0.999
_diffrn_measured_fraction_theta_max 0.999
_diffrn_measurement_device_type 'Nonius KappaCCD area-detector diffractometer'
_diffrn_measurement_method '\f and \w scans with \k offsets'
_diffrn_radiation_monochromator 'horizontally mounted graphite crystal'
_diffrn_radiation_source 'Nonius FR590 sealed tube generator'
_diffrn_radiation_type 'Mo K\a'
_diffrn_radiation_wavelength 0.71073
_diffrn_reflns_av_R_equivalents 0.1000
_diffrn_reflns_av_sigmaI/netI 0.0468
_diffrn_reflns_limit_h_max 30
_diffrn_reflns_limit_h_min -30
_diffrn_reflns_limit_k_max 14
_diffrn_reflns_limit_k_min -12
_diffrn_reflns_limit_l_max 25
_diffrn_reflns_limit_l_min -25
_diffrn_reflns_number 70390
_diffrn_reflns_theta_full 25.01
_diffrn_reflns_theta_max 25.01
_diffrn_reflns_theta_min 2.03
_diffrn_standards_decay_% 0
_diffrn_standards_number 0
_exptl_absorpt_coefficient_mu 1.974
_exptl_absorpt_correction_T_max 0.712
_exptl_absorpt_correction_T_min 0.595
_exptl_absorpt_correction_type multi-scan
_exptl_absorpt_process_details '(Blessing, 1995)'
_exptl_crystal_colour purple-brown
_exptl_crystal_density_diffrn 1.546
_exptl_crystal_density_method 'not measured'
_exptl_crystal_description prism
_exptl_crystal_F_000 3256
_exptl_crystal_size_max 0.28
_exptl_crystal_size_mid 0.25
_exptl_crystal_size_min 0.17
_refine_diff_density_max 1.110
_refine_diff_density_min -1.078
_refine_diff_density_rms 0.157
_refine_ls_extinction_coef 0.0039(3)
_refine_ls_extinction_expression Fc^*^=kFc[1+0.001xFc^2^\l^3^/sin(2\q)]^-1/4^
_refine_ls_extinction_method SHELXL
_refine_ls_goodness_of_fit_ref 1.065
_refine_ls_hydrogen_treatment constr
_refine_ls_matrix_type full
_refine_ls_number_parameters 552
_refine_ls_number_reflns 6107
_refine_ls_number_restraints 577
_refine_ls_restrained_S_all 1.025
_refine_ls_R_factor_all 0.1058
_refine_ls_R_factor_gt 0.0616
_refine_ls_shift/su_max 0.001
_refine_ls_shift/su_mean 0.000
_refine_ls_structure_factor_coef Fsqd
_refine_ls_weighting_details 'w=1/[\s^2^(Fo^2^)+(0.0756P)^2^+38.0393P] where P=(Fo^2^+2Fc^2^)/3'
_refine_ls_weighting_scheme calc
_refine_ls_wR_factor_gt 0.1528
_refine_ls_wR_factor_ref 0.1822
_reflns_number_gt 3820
_reflns_number_total 6111
_reflns_threshold_expression 'I > 2\s(I)'
_cod_data_source_file b911272c.txt
_cod_data_source_block 9a
_cod_original_sg_symbol_H-M 'P c c a '
_cod_database_code 7024118

loop_
_symmetry_equiv_pos_as_xyz
'x, y, z'
'-x+1/2, -y, z'
'x+1/2, -y, -z+1/2'
'-x, y, -z+1/2'
'-x, -y, -z'
'x-1/2, y, -z'
'-x-1/2, y, z-1/2'
'x, -y, z-1/2'

loop_
_atom_site_label
_atom_site_type_symbol
_atom_site_fract_x
_atom_site_fract_y
_atom_site_fract_z
_atom_site_U_iso_or_equiv
_atom_site_adp_type
_atom_site_occupancy
_atom_site_symmetry_multiplicity
_atom_site_calc_flag
_atom_site_refinement_flags
_atom_site_disorder_assembly
_atom_site_disorder_group
Os1 Os 0.5000 0.21022(4) 0.2500 0.0496(2) Uani 1 2 d S . .
O1 O 0.7370(3) -0.3389(7) 0.3310(4) 0.100(2) Uani 1 1 d . . .
O2 O 0.5106(3) 0.7468(6) -0.0513(3) 0.080(2) Uani 1 1 d . . .
N1 N 0.5144(3) 0.0862(6) 0.3118(3) 0.0539(17) Uani 1 1 d . . .
N2 N 0.4349(3) 0.2084(5) 0.3000(3) 0.0543(17) Uani 1 1 d . . .
N3 N 0.4582(2) 0.3325(5) 0.2079(3) 0.0534(16) Uani 1 1 d . . .
C1 C 0.7705(5) -0.3557(13) 0.3820(6) 0.124(5) Uani 1 1 d . . .
H11 H 0.7949 -0.2954 0.3859 0.186 Uiso 1 1 calc R . .
H12 H 0.7905 -0.4218 0.3760 0.186 Uiso 1 1 calc R . .
H13 H 0.7492 -0.3616 0.4193 0.186 Uiso 1 1 calc R . .
C2 C 0.6954(4) -0.2704(7) 0.3392(5) 0.069(2) Uani 1 1 d . . .
C3 C 0.6807(4) -0.2298(7) 0.3937(5) 0.072(3) Uani 1 1 d . . .
H3 H 0.7004 -0.2466 0.4294 0.086 Uiso 1 1 calc R . .
C4 C 0.6357(4) -0.1616(7) 0.3983(4) 0.059(2) Uani 1 1 d . . .
C5 C 0.6229(4) -0.1129(9) 0.4591(4) 0.079(3) Uani 1 1 d . . .
H51 H 0.6007 -0.0497 0.4530 0.119 Uiso 1 1 calc R . .
H52 H 0.6556 -0.0918 0.4798 0.119 Uiso 1 1 calc R . .
H53 H 0.6041 -0.1651 0.4844 0.119 Uiso 1 1 calc R . .
C6 C 0.6081(4) -0.1384(7) 0.3457(4) 0.060(2) Uani 1 1 d . . .
C7 C 0.5569(3) 0.0251(6) 0.3135(3) 0.0481(18) Uani 1 1 d . . .
H7 H 0.5866 0.0458 0.2897 0.058 Uiso 1 1 calc R . .
C8 C 0.5607(4) -0.0693(7) 0.3487(4) 0.057(2) Uani 1 1 d . . .
C9 C 0.5176(4) -0.0908(8) 0.3858(4) 0.068(3) Uani 1 1 d . . .
H9 H 0.5185 -0.1518 0.4116 0.081 Uiso 1 1 calc R . .
C10 C 0.4739(4) -0.0271(8) 0.3864(4) 0.070(3) Uani 1 1 d . . .
H10 H 0.4451 -0.0439 0.4124 0.084 Uiso 1 1 calc R . .
C11 C 0.4719(4) 0.0628(7) 0.3486(4) 0.060(2) Uani 1 1 d . . .
C12 C 0.4274(3) 0.1350(8) 0.3431(4) 0.062(2) Uani 1 1 d . . .
C13 C 0.3806(4) 0.1321(11) 0.3768(4) 0.084(3) Uani 1 1 d . . .
H131 H 0.3741 0.0771 0.4059 0.101 Uiso 1 1 calc R . .
C14 C 0.3444(4) 0.2112(12) 0.3663(5) 0.100(4) Uani 1 1 d . . .
H14 H 0.3134 0.2138 0.3907 0.120 Uiso 1 1 calc R . .
C15 C 0.3518(4) 0.2871(10) 0.3215(5) 0.085(3) Uani 1 1 d . . .
C16 C 0.3189(5) 0.3816(15) 0.3071(7) 0.134(6) Uani 1 1 d . . .
H16 H 0.2883 0.3951 0.3310 0.161 Uiso 1 1 calc R . .
C17 C 0.3316(5) 0.4507(13) 0.2600(7) 0.115(5) Uani 1 1 d . . .
H17 H 0.3078 0.5072 0.2510 0.137 Uiso 1 1 calc R . .
C18 C 0.3797(4) 0.4413(9) 0.2231(5) 0.074(3) Uani 1 1 d . . .
C19 C 0.3962(4) 0.5087(8) 0.1760(5) 0.073(3) Uani 1 1 d . . .
H19 H 0.3757 0.5696 0.1656 0.087 Uiso 1 1 calc R . .
C20 C 0.4420(3) 0.4875(7) 0.1442(4) 0.062(2) Uani 1 1 d . . .
C21 C 0.4714(3) 0.3978(6) 0.1616(4) 0.0526(19) Uani 1 1 d . . .
H21 H 0.5026 0.3823 0.1392 0.063 Uiso 1 1 calc R . .
C22 C 0.4116(3) 0.3556(8) 0.2392(4) 0.063(2) Uani 1 1 d . . .
C23 C 0.3984(3) 0.2834(8) 0.2878(4) 0.064(2) Uani 1 1 d . . .
C24 C 0.4610(4) 0.5563(7) 0.0932(4) 0.061(2) Uani 1 1 d . . .
C25 C 0.4287(4) 0.5730(7) 0.0414(4) 0.067(2) Uani 1 1 d . . .
C26 C 0.3754(4) 0.5243(9) 0.0340(5) 0.081(3) Uani 1 1 d . . .
H261 H 0.3761 0.4504 0.0489 0.121 Uiso 1 1 calc R . .
H262 H 0.3655 0.5249 -0.0094 0.121 Uiso 1 1 calc R . .
H263 H 0.3496 0.5655 0.0576 0.121 Uiso 1 1 calc R . .
C27 C 0.4475(4) 0.6371(8) -0.0057(4) 0.071(3) Uani 1 1 d . . .
H27 H 0.4260 0.6487 -0.0408 0.086 Uiso 1 1 calc R . .
C28 C 0.4968(4) 0.6843(7) -0.0029(4) 0.064(2) Uani 1 1 d . . .
C29 C 0.5637(5) 0.7875(9) -0.0520(5) 0.087(3) Uani 1 1 d . . .
H291 H 0.5675 0.8424 -0.0203 0.130 Uiso 1 1 calc R . .
H292 H 0.5712 0.8188 -0.0922 0.130 Uiso 1 1 calc R . .
H293 H 0.5884 0.7291 -0.0440 0.130 Uiso 1 1 calc R . .
C30 C 0.5295(4) 0.6634(7) 0.0473(4) 0.064(2) Uani 1 1 d . . .
H30 H 0.5641 0.6923 0.0488 0.077 Uiso 1 1 calc R . .
C31 C 0.5109(4) 0.5999(7) 0.0951(4) 0.064(2) Uani 1 1 d . . .
C32 C 0.5481(4) 0.5843(8) 0.1488(4) 0.079(3) Uani 1 1 d . . .
H321 H 0.5290 0.5961 0.1872 0.119 Uiso 1 1 calc R . .
H322 H 0.5772 0.6354 0.1457 0.119 Uiso 1 1 calc R . .
H323 H 0.5621 0.5113 0.1481 0.119 Uiso 1 1 calc R . .
C33 C 0.5951(5) -0.1579(10) 0.2293(5) 0.094(4) Uani 1 1 d . . .
H331 H 0.5990 -0.0823 0.2186 0.141 Uiso 1 1 calc R . .
H332 H 0.5577 -0.1747 0.2348 0.141 Uiso 1 1 calc R . .
H333 H 0.6097 -0.2021 0.1964 0.141 Uiso 1 1 calc R . .
C34 C 0.6245(4) -0.1805(7) 0.2884(4) 0.065(2) Uani 1 1 d . . .
C35 C 0.6679(4) -0.2445(8) 0.2862(5) 0.074(3) Uani 1 1 d . . .
H35 H 0.6796 -0.2717 0.2478 0.089 Uiso 1 1 calc R . .
P1A P 0.8065(3) 0.2134(6) 0.0605(3) 0.1453(17) Uani 0.317(6) 1 d PDU A 1
F1A F 0.7879(5) 0.1989(11) 0.1298(4) 0.144(3) Uani 0.317(6) 1 d PDU A 1
F2A F 0.8251(5) 0.2279(11) -0.0088(4) 0.148(2) Uani 0.317(6) 1 d PDU A 1
F3A F 0.7606(4) 0.1356(10) 0.0385(6) 0.148(2) Uani 0.317(6) 1 d PDU A 1
F4A F 0.8525(4) 0.2912(10) 0.0826(6) 0.148(2) Uani 0.317(6) 1 d PDU A 1
F5A F 0.7680(4) 0.3131(9) 0.0534(6) 0.150(2) Uani 0.317(6) 1 d PDU A 1
F6A F 0.8451(5) 0.1136(9) 0.0676(6) 0.149(2) Uani 0.317(6) 1 d PDU A 1
P1B P 0.80628(14) 0.1944(4) 0.05476(18) 0.1432(16) Uani 0.683(6) 1 d PDU A 2
F1B F 0.7931(3) 0.2408(6) 0.1210(3) 0.145(2) Uani 0.683(6) 1 d PDU A 2
F2B F 0.8195(3) 0.1479(6) -0.0115(3) 0.149(2) Uani 0.683(6) 1 d PDU A 2
F3B F 0.7829(3) 0.0814(5) 0.0745(3) 0.156(2) Uani 0.683(6) 1 d PDU A 2
F4B F 0.8297(3) 0.3074(5) 0.0350(3) 0.148(2) Uani 0.683(6) 1 d PDU A 2
F5B F 0.7495(2) 0.2302(7) 0.0312(3) 0.146(2) Uani 0.683(6) 1 d PDU A 2
F6B F 0.8630(2) 0.1586(6) 0.0783(3) 0.147(2) Uani 0.683(6) 1 d PDU A 2
C37 C 0.7500 0.0000 0.2124(11) 0.140(5) Uani 1 2 d SDU B 1
H371 H 0.7810 0.0454 0.2060 0.168 Uiso 0.50 1 calc PR B 1
H372 H 0.7355 -0.0212 0.1726 0.168 Uiso 0.50 1 calc PR B 1
H373 H 0.7602 -0.0639 0.2354 0.168 Uiso 0.50 1 calc PR B 1
C38 C 0.7105(10) 0.059(2) 0.2466(13) 0.135(5) Uani 0.50 1 d PDU B 1
N39 N 0.6809(8) 0.1034(19) 0.2763(13) 0.134(5) Uani 0.50 1 d PDU B 1
N40 N 0.6711(9) 0.121(2) 0.3304(13) 0.136(5) Uani 0.50 1 d PDU C 2
C41 C 0.6997(10) 0.076(2) 0.3616(14) 0.137(5) Uani 0.50 1 d PDU C 2
C42 C 0.7362(10) 0.024(3) 0.4030(12) 0.138(6) Uani 0.50 1 d PDU C 2
H421 H 0.7669 0.0699 0.4095 0.166 Uiso 0.50 1 calc PR C 2
H422 H 0.7476 -0.0442 0.3852 0.166 Uiso 0.50 1 calc PR C 2
H423 H 0.7188 0.0106 0.4424 0.166 Uiso 0.50 1 calc PR C 2

loop_
_atom_site_aniso_label
_atom_site_aniso_U_11
_atom_site_aniso_U_22
_atom_site_aniso_U_33
_atom_site_aniso_U_23
_atom_site_aniso_U_13
_atom_site_aniso_U_12
Os1 0.0456(3) 0.0483(3) 0.0550(3) 0.000 0.0078(2) 0.000
O1 0.102(6) 0.091(6) 0.105(6) -0.005(5) -0.012(5) 0.021(5)
O2 0.105(6) 0.071(4) 0.063(4) 0.007(3) -0.018(4) 0.014(4)
N1 0.062(4) 0.054(4) 0.046(4) 0.001(3) -0.002(3) -0.016(3)
N2 0.052(4) 0.052(4) 0.059(4) -0.015(3) 0.014(3) -0.006(3)
N3 0.048(4) 0.044(4) 0.069(4) -0.004(3) -0.001(3) 0.009(3)
C1 0.115(10) 0.139(13) 0.117(10) -0.009(9) -0.027(8) 0.051(9)
C2 0.079(7) 0.051(6) 0.077(7) 0.001(5) -0.004(5) -0.001(5)
C3 0.093(7) 0.056(6) 0.067(6) 0.015(5) -0.024(5) -0.009(5)
C4 0.072(6) 0.049(5) 0.058(5) 0.009(4) -0.001(4) -0.014(4)
C5 0.095(7) 0.087(8) 0.056(5) 0.002(5) -0.013(5) -0.004(6)
C6 0.079(6) 0.042(5) 0.057(5) 0.010(4) -0.005(4) -0.014(4)
C7 0.053(5) 0.043(5) 0.049(4) 0.000(4) -0.001(4) -0.007(4)
C8 0.074(6) 0.046(5) 0.050(5) -0.005(4) 0.000(4) -0.014(4)
C9 0.087(6) 0.065(6) 0.052(5) 0.009(4) -0.013(5) -0.019(5)
C10 0.064(6) 0.087(8) 0.058(5) 0.003(5) 0.003(5) -0.028(6)
C11 0.073(6) 0.061(6) 0.047(5) -0.005(4) 0.007(4) -0.022(5)
C12 0.051(5) 0.080(6) 0.054(5) 0.001(5) 0.008(4) -0.022(5)
C13 0.059(6) 0.124(10) 0.069(6) 0.006(6) 0.009(5) -0.006(6)
C14 0.056(6) 0.153(12) 0.091(8) 0.015(8) 0.027(6) -0.017(7)
C15 0.065(6) 0.114(9) 0.075(7) 0.010(6) 0.016(5) 0.021(6)
C16 0.083(9) 0.209(18) 0.110(10) 0.021(12) 0.032(8) 0.011(11)
C17 0.081(8) 0.120(11) 0.142(12) -0.019(9) 0.001(8) 0.034(8)
C18 0.059(6) 0.087(7) 0.076(6) -0.015(6) 0.004(5) 0.022(5)
C19 0.073(6) 0.063(6) 0.082(6) -0.011(5) -0.007(5) 0.030(5)
C20 0.066(5) 0.049(5) 0.072(5) -0.011(5) -0.009(5) 0.007(4)
C21 0.052(5) 0.046(5) 0.059(5) -0.002(4) -0.006(4) 0.008(4)
C22 0.049(5) 0.066(6) 0.074(6) -0.018(5) 0.005(4) 0.007(4)
C23 0.045(5) 0.072(6) 0.073(6) -0.013(5) 0.013(4) -0.003(5)
C24 0.068(6) 0.037(5) 0.077(6) -0.009(4) -0.011(5) 0.013(4)
C25 0.069(6) 0.055(6) 0.076(6) -0.008(5) -0.016(5) 0.021(5)
C26 0.074(6) 0.082(7) 0.086(7) -0.008(6) -0.020(5) 0.015(6)
C27 0.077(6) 0.069(6) 0.068(6) -0.006(5) -0.024(5) 0.022(5)
C28 0.083(6) 0.051(5) 0.059(5) -0.006(4) -0.014(5) 0.019(5)
C29 0.106(9) 0.075(7) 0.080(7) 0.014(6) -0.021(6) -0.016(6)
C30 0.076(6) 0.049(5) 0.066(5) -0.005(4) -0.015(5) 0.011(5)
C31 0.087(7) 0.036(4) 0.068(5) -0.004(4) -0.014(5) 0.012(4)
C32 0.095(7) 0.060(6) 0.083(7) 0.015(5) -0.034(6) -0.018(5)
C33 0.138(11) 0.083(8) 0.061(5) -0.009(6) -0.021(6) 0.022(7)
C34 0.090(7) 0.041(5) 0.062(6) -0.003(4) -0.005(5) -0.008(5)
C35 0.102(8) 0.048(5) 0.072(6) -0.004(5) -0.001(6) 0.001(6)
P1A 0.090(2) 0.238(5) 0.108(2) 0.043(3) 0.007(2) -0.019(3)
F1A 0.093(4) 0.237(6) 0.102(4) 0.042(4) 0.009(4) -0.021(4)
F2A 0.095(3) 0.238(5) 0.111(3) 0.042(4) 0.007(3) -0.019(3)
F3A 0.092(3) 0.239(5) 0.113(3) 0.043(4) 0.004(3) -0.021(3)
F4A 0.093(4) 0.237(6) 0.114(4) 0.041(4) 0.006(3) -0.021(4)
F5A 0.097(4) 0.237(6) 0.115(4) 0.042(4) 0.007(3) -0.019(4)
F6A 0.094(3) 0.239(5) 0.115(3) 0.043(4) 0.004(3) -0.017(3)
P1B 0.087(2) 0.236(5) 0.106(2) 0.045(3) 0.0078(19) -0.018(2)
F1B 0.094(3) 0.238(5) 0.102(3) 0.039(4) 0.007(3) -0.019(4)
F2B 0.100(4) 0.235(6) 0.112(4) 0.037(4) 0.009(3) -0.018(4)
F3B 0.105(3) 0.241(6) 0.123(3) 0.043(4) 0.006(3) -0.023(4)
F4B 0.095(3) 0.235(5) 0.114(3) 0.041(3) 0.008(3) -0.019(3)
F5B 0.088(3) 0.238(5) 0.112(3) 0.041(4) 0.002(3) -0.020(3)
F6B 0.091(3) 0.238(5) 0.113(3) 0.044(4) 0.002(3) -0.017(3)
C37 0.111(10) 0.131(11) 0.177(13) 0.000 0.000 -0.022(9)
C38 0.106(10) 0.124(11) 0.176(13) 0.002(5) -0.001(5) -0.025(8)
N39 0.104(10) 0.121(10) 0.177(13) 0.002(6) -0.001(6) -0.028(8)
N40 0.104(10) 0.121(10) 0.181(13) -0.003(7) -0.002(7) -0.031(8)
C41 0.105(11) 0.120(11) 0.185(14) -0.004(8) -0.003(8) -0.033(9)
C42 0.107(12) 0.120(12) 0.188(14) -0.006(9) -0.001(9) -0.033(9)

loop_
_atom_type_symbol
_atom_type_description
_atom_type_number_in_cell
_atom_type_scat_dispersion_real
_atom_type_scat_dispersion_imag
_atom_type_scat_source
C C 296 0.0033 0.0016
; International Tables for Crystallography (1992).
Vol. C, Tables 4.2.6.8 and 6.1.1.4
;
H H 272 0.0000 0.0000
; International Tables for Crystallography (1992).
Vol. C, Tables 4.2.6.8 and 6.1.1.4
;
F F 48 0.0171 0.0103
; International Tables for Crystallography (1992).
Vol. C, Tables 4.2.6.8 and 6.1.1.4
;
N N 32 0.0061 0.0033
; International Tables for Crystallography (1992).
Vol. C, Tables 4.2.6.8 and 6.1.1.4
;
O O 16 0.0106 0.0060
; International Tables for Crystallography (1992).
Vol. C, Tables 4.2.6.8 and 6.1.1.4
;
Os Os 4 -1.2165 7.6030
; International Tables for Crystallography (1992).
Vol. C, Tables 4.2.6.8 and 6.1.1.4
;
P P 8 0.1023 0.0942
; International Tables for Crystallography (1992).
Vol. C, Tables 4.2.6.8 and 6.1.1.4
;

loop_
_geom_angle_atom_site_label_1
_geom_angle_atom_site_label_2
_geom_angle_atom_site_label_3
_geom_angle
_geom_angle_site_symmetry_1
_geom_angle_site_symmetry_3
N2 Os1 N2 178.6(4) . 4_655
N2 Os1 N3 101.0(3) . 4_655
N2 Os1 N3 80.0(3) . .
N2 Os1 N3 101.0(3) 4_655 .
N3 Os1 N3 85.0(4) . 4_655
N2 Os1 N1 101.6(3) . 4_655
N3 Os1 N1 99.9(3) . 4_655
N2 Os1 N1 77.4(3) . .
N3 Os1 N1 157.4(3) . .
N1 Os1 N1 84.0(4) . 4_655
C2 O1 C1 117.0(9) . .
C28 O2 C29 117.0(8) . .
C7 N1 C11 120.0(7) . .
C7 N1 Os1 126.2(5) . .
C11 N1 Os1 113.4(6) . .
C12 N2 C23 121.6(7) . .
C12 N2 Os1 121.2(6) . .
C23 N2 Os1 117.2(6) . .
C21 N3 C22 117.0(7) . .
C21 N3 Os1 130.9(5) . .
C22 N3 Os1 111.6(6) . .
O1 C1 H11 109.5 . .
O1 C1 H12 109.5 . .
H11 C1 H12 109.5 . .
O1 C1 H13 109.5 . .
H11 C1 H13 109.5 . .
H12 C1 H13 109.5 . .
C3 C2 O1 124.4(9) . .
C3 C2 C35 120.6(9) . .
O1 C2 C35 115.0(9) . .
C2 C3 C4 120.6(9) . .
C2 C3 H3 119.7 . .
C4 C3 H3 119.7 . .
C6 C4 C3 118.3(8) . .
C6 C4 C5 122.8(9) . .
C3 C4 C5 118.7(8) . .
C4 C5 H51 109.5 . .
C4 C5 H52 109.5 . .
H51 C5 H52 109.5 . .
C4 C5 H53 109.5 . .
H51 C5 H53 109.5 . .
H52 C5 H53 109.5 . .
C4 C6 C34 120.4(9) . .
C4 C6 C8 120.0(8) . .
C34 C6 C8 119.6(8) . .
N1 C7 C8 123.6(8) . .
N1 C7 H7 118.2 . .
C8 C7 H7 118.2 . .
C9 C8 C7 115.3(9) . .
C9 C8 C6 123.5(8) . .
C7 C8 C6 121.2(8) . .
C10 C9 C8 122.2(9) . .
C10 C9 H9 118.9 . .
C8 C9 H9 118.9 . .
C9 C10 C11 119.7(9) . .
C9 C10 H10 120.2 . .
C11 C10 H10 120.2 . .
N1 C11 C10 119.1(9) . .
N1 C11 C12 115.4(8) . .
C10 C11 C12 125.5(8) . .
N2 C12 C13 120.8(9) . .
N2 C12 C11 112.2(7) . .
C13 C12 C11 127.0(9) . .
C14 C13 C12 117.6(10) . .
C14 C13 H131 121.2 . .
C12 C13 H131 121.2 . .
C13 C14 C15 121.7(10) . .
C13 C14 H14 119.2 . .
C15 C14 H14 119.2 . .
C14 C15 C23 117.9(10) . .
C14 C15 C16 128.6(10) . .
C23 C15 C16 113.1(10) . .
C17 C16 C15 121.8(11) . .
C17 C16 H16 119.1 . .
C15 C16 H16 119.1 . .
C16 C17 C18 123.5(13) . .
C16 C17 H17 118.3 . .
C18 C17 H17 118.3 . .
C22 C18 C19 118.6(8) . .
C22 C18 C17 114.1(11) . .
C19 C18 C17 127.3(11) . .
C20 C19 C18 120.4(9) . .
C20 C19 H19 119.8 . .
C18 C19 H19 119.8 . .
C19 C20 C21 117.9(9) . .
C19 C20 C24 122.5(8) . .
C21 C20 C24 119.6(8) . .
N3 C21 C20 124.0(8) . .
N3 C21 H21 118.0 . .
C20 C21 H21 118.0 . .
C18 C22 N3 122.0(9) . .
C18 C22 C23 122.5(8) . .
N3 C22 C23 115.5(8) . .
N2 C23 C15 120.2(9) . .
N2 C23 C22 115.1(7) . .
C15 C23 C22 124.6(9) . .
C31 C24 C25 119.8(9) . .
C31 C24 C20 120.3(8) . .
C25 C24 C20 119.8(8) . .
C27 C25 C24 118.6(9) . .
C27 C25 C26 117.9(8) . .
C24 C25 C26 123.5(9) . .
C25 C26 H261 109.5 . .
C25 C26 H262 109.5 . .
H261 C26 H262 109.5 . .
C25 C26 H263 109.5 . .
H261 C26 H263 109.5 . .
H262 C26 H263 109.5 . .
C28 C27 C25 121.6(9) . .
C28 C27 H27 119.2 . .
C25 C27 H27 119.2 . .
O2 C28 C27 116.4(8) . .
O2 C28 C30 124.2(9) . .
C27 C28 C30 119.4(9) . .
O2 C29 H291 109.5 . .
O2 C29 H292 109.5 . .
H291 C29 H292 109.5 . .
O2 C29 H293 109.5 . .
H291 C29 H293 109.5 . .
H292 C29 H293 109.5 . .
C31 C30 C28 119.4(9) . .
C31 C30 H30 120.3 . .
C28 C30 H30 120.3 . .
C24 C31 C30 121.0(8) . .
C24 C31 C32 122.9(8) . .
C30 C31 C32 116.1(8) . .
C31 C32 H321 109.5 . .
C31 C32 H322 109.5 . .
H321 C32 H322 109.5 . .
C31 C32 H323 109.5 . .
H321 C32 H323 109.5 . .
H322 C32 H323 109.5 . .
C34 C33 H331 109.5 . .
C34 C33 H332 109.5 . .
H331 C33 H332 109.5 . .
C34 C33 H333 109.5 . .
H331 C33 H333 109.5 . .
H332 C33 H333 109.5 . .
C35 C34 C6 119.2(9) . .
C35 C34 C33 118.4(9) . .
C6 C34 C33 122.4(9) . .
C34 C35 C2 120.8(10) . .
C34 C35 H35 119.6 . .
C2 C35 H35 119.6 . .
F2A P1A F4A 90.00(4) . .
F2A P1A F6A 90.01(4) . .
F4A P1A F6A 90.00(4) . .
F2A P1A F3A 90.00(4) . .
F4A P1A F3A 179.99(7) . .
F6A P1A F3A 90.00(4) . .
F2A P1A F5A 90.00(4) . .
F4A P1A F5A 90.00(4) . .
F6A P1A F5A 179.99(7) . .
F3A P1A F5A 90.00(4) . .
F2A P1A F1A 180.00(7) . .
F4A P1A F1A 90.00(4) . .
F6A P1A F1A 90.00(4) . .
F3A P1A F1A 89.99(4) . .
F5A P1A F1A 90.00(4) . .
F4B P1B F2B 90.01(4) . .
F4B P1B F6B 90.00(4) . .
F2B P1B F6B 90.01(4) . .
F4B P1B F1B 90.01(4) . .
F2B P1B F1B 179.99(7) . .
F6B P1B F1B 90.00(4) . .
F4B P1B F3B 179.99(7) . .
F2B P1B F3B 89.99(4) . .
F6B P1B F3B 90.01(4) . .
F1B P1B F3B 89.99(4) . .
F4B P1B F5B 90.00(4) . .
F2B P1B F5B 90.00(4) . .
F6B P1B F5B 179.99(7) . .
F1B P1B F5B 89.99(4) . .
F3B P1B F5B 90.00(4) . .
N39 C38 C37 176(4) . .
N40 C41 C42 177(4) . .
C41 C42 H421 109.5 . .
C41 C42 H422 109.5 . .
H421 C42 H422 109.5 . .
C41 C42 H423 109.5 . .
H421 C42 H423 109.5 . .
H422 C42 H423 109.5 . .

loop_
_geom_bond_atom_site_label_1
_geom_bond_atom_site_label_2
_geom_bond_distance
Os1 N2 1.980(6)
Os1 N3 2.077(6)
Os1 N1 2.088(7)
O1 C2 1.372(12)
O1 C1 1.415(12)
O2 C28 1.361(12)
O2 C29 1.441(12)
N1 C7 1.324(10)
N1 C11 1.377(10)
N2 C12 1.327(11)
N2 C23 1.347(11)
N3 C21 1.341(10)
N3 C22 1.398(10)
C1 H11 0.9800
C1 H12 0.9800
C1 H13 0.9800
C2 C3 1.345(13)
C2 C35 1.389(13)
C3 C4 1.428(13)
C3 H3 0.9500
C4 C6 1.377(11)
C4 C5 1.495(12)
C5 H51 0.9800
C5 H52 0.9800
C5 H53 0.9800
C6 C34 1.418(12)
C6 C8 1.483(13)
C7 C8 1.412(11)
C7 H7 0.9500
C8 C9 1.387(12)
C9 C10 1.365(14)
C9 H9 0.9500
C10 C11 1.396(13)
C10 H10 0.9500
C11 C12 1.450(13)
C12 C13 1.398(12)
C13 C14 1.371(16)
C13 H131 0.9500
C14 C15 1.376(16)
C14 H14 0.9500
C15 C23 1.393(12)
C15 C16 1.481(19)
C16 C17 1.380(19)
C16 H16 0.9500
C17 C18 1.468(16)
C17 H17 0.9500
C18 C22 1.389(13)
C18 C19 1.394(14)
C19 C20 1.380(12)
C19 H19 0.9500
C20 C21 1.400(11)
C20 C24 1.488(13)
C21 H21 0.9500
C22 C23 1.432(13)
C24 C31 1.379(12)
C24 C25 1.412(12)
C25 C27 1.388(13)
C25 C26 1.493(13)
C26 H261 0.9800
C26 H262 0.9800
C26 H263 0.9800
C27 C28 1.385(13)
C27 H27 0.9500
C28 C30 1.399(12)
C29 H291 0.9800
C29 H292 0.9800
C29 H293 0.9800
C30 C31 1.393(13)
C30 H30 0.9500
C31 C32 1.518(12)
C32 H321 0.9800
C32 H322 0.9800
C32 H323 0.9800
C33 C34 1.516(13)
C33 H331 0.9800
C33 H332 0.9800
C33 H333 0.9800
C34 C35 1.365(13)
C35 H35 0.9500
P1A F2A 1.594(4)
P1A F4A 1.594(4)
P1A F6A 1.594(4)
P1A F3A 1.594(4)
P1A F5A 1.594(4)
P1A F1A 1.594(4)
P1B F4B 1.594(4)
P1B F2B 1.594(4)
P1B F6B 1.594(4)
P1B F1B 1.594(4)
P1B F3B 1.594(4)
P1B F5B 1.594(4)
C37 C38 1.451(5)
C37 H371 0.9800
C37 H372 0.9800
C37 H373 0.9800
C38 N39 1.139(5)
N40 C41 1.140(5)
C41 C42 1.451(5)
C42 H421 0.9800
C42 H422 0.9800
C42 H423 0.9800

loop_
_geom_torsion_atom_site_label_1
_geom_torsion_atom_site_label_2
_geom_torsion_atom_site_label_3
_geom_torsion_atom_site_label_4
_geom_torsion
_geom_torsion_site_symmetry_1
N2 Os1 N1 C7 178.4(7) .
N2 Os1 N1 C7 -0.7(7) 4_655
N3 Os1 N1 C7 -82.5(7) 4_655
N3 Os1 N1 C7 176.5(6) .
N1 Os1 N1 C7 75.0(6) 4_655
N2 Os1 N1 C11 5.6(5) .
N2 Os1 N1 C11 -173.5(5) 4_655
N3 Os1 N1 C11 104.8(5) 4_655
N3 Os1 N1 C11 3.8(10) .
N1 Os1 N1 C11 -97.7(6) 4_655
N3 Os1 N2 C12 -101.8(6) 4_655
N3 Os1 N2 C12 175.4(7) .
N1 Os1 N2 C12 77.2(7) 4_655
N1 Os1 N2 C12 -3.9(6) .
N3 Os1 N2 C23 79.3(6) 4_655
N3 Os1 N2 C23 -3.6(6) .
N1 Os1 N2 C23 -101.8(6) 4_655
N1 Os1 N2 C23 177.1(7) .
N2 Os1 N3 C21 177.8(7) .
N2 Os1 N3 C21 -3.1(7) 4_655
N3 Os1 N3 C21 75.7(7) 4_655
N1 Os1 N3 C21 -82.0(7) 4_655
N1 Os1 N3 C21 179.6(6) .
N2 Os1 N3 C22 6.2(5) .
N2 Os1 N3 C22 -174.7(6) 4_655
N3 Os1 N3 C22 -96.0(6) 4_655
N1 Os1 N3 C22 106.3(6) 4_655
N1 Os1 N3 C22 8.0(10) .
C1 O1 C2 C3 -8.9(16) .
C1 O1 C2 C35 171.4(10) .
O1 C2 C3 C4 -177.9(9) .
C35 C2 C3 C4 1.8(14) .
C2 C3 C4 C6 -0.3(13) .
C2 C3 C4 C5 -176.2(9) .
C3 C4 C6 C34 -0.6(12) .
C5 C4 C6 C34 175.1(8) .
C3 C4 C6 C8 179.1(8) .
C5 C4 C6 C8 -5.2(13) .
C11 N1 C7 C8 4.2(11) .
Os1 N1 C7 C8 -168.1(6) .
N1 C7 C8 C9 -4.5(11) .
N1 C7 C8 C6 176.0(7) .
C4 C6 C8 C9 -56.2(12) .
C34 C6 C8 C9 123.5(9) .
C4 C6 C8 C7 123.2(9) .
C34 C6 C8 C7 -57.1(11) .
C7 C8 C9 C10 2.3(12) .
C6 C8 C9 C10 -178.3(8) .
C8 C9 C10 C11 0.1(13) .
C7 N1 C11 C10 -1.4(11) .
Os1 N1 C11 C10 171.8(6) .
C7 N1 C11 C12 -180.0(7) .
Os1 N1 C11 C12 -6.7(9) .
C9 C10 C11 N1 -0.7(12) .
C9 C10 C11 C12 177.7(8) .
C23 N2 C12 C13 1.1(13) .
Os1 N2 C12 C13 -177.8(7) .
C23 N2 C12 C11 -179.7(7) .
Os1 N2 C12 C11 1.4(10) .
N1 C11 C12 N2 3.7(11) .
C10 C11 C12 N2 -174.7(8) .
N1 C11 C12 C13 -177.1(8) .
C10 C11 C12 C13 4.4(15) .
N2 C12 C13 C14 -3.9(15) .
C11 C12 C13 C14 177.0(10) .
C12 C13 C14 C15 4.4(18) .
C13 C14 C15 C23 -2.0(19) .
C13 C14 C15 C16 -175.2(13) .
C14 C15 C16 C17 -179.7(14) .
C23 C15 C16 C17 7(2) .
C15 C16 C17 C18 -4(2) .
C16 C17 C18 C22 0.7(19) .
C16 C17 C18 C19 -178.2(13) .
C22 C18 C19 C20 3.0(15) .
C17 C18 C19 C20 -178.2(11) .
C18 C19 C20 C21 -1.0(13) .
C18 C19 C20 C24 179.4(9) .
C22 N3 C21 C20 1.4(12) .
Os1 N3 C21 C20 -169.8(6) .
C19 C20 C21 N3 -1.3(13) .
C24 C20 C21 N3 178.3(7) .
C19 C18 C22 N3 -2.9(14) .
C17 C18 C22 N3 178.1(9) .
C19 C18 C22 C23 178.8(9) .
C17 C18 C22 C23 -0.2(15) .
C21 N3 C22 C18 0.7(12) .
Os1 N3 C22 C18 173.6(7) .
C21 N3 C22 C23 179.2(7) .
Os1 N3 C22 C23 -7.9(9) .
C12 N2 C23 C15 1.4(13) .
Os1 N2 C23 C15 -179.6(7) .
C12 N2 C23 C22 -178.7(8) .
Os1 N2 C23 C22 0.3(10) .
C14 C15 C23 N2 -0.9(16) .
C16 C15 C23 N2 173.3(10) .
C14 C15 C23 C22 179.1(10) .
C16 C15 C23 C22 -6.6(16) .
C18 C22 C23 N2 -176.2(8) .
N3 C22 C23 N2 5.3(12) .
C18 C22 C23 C15 3.7(15) .
N3 C22 C23 C15 -174.8(9) .
C19 C20 C24 C31 124.5(9) .
C21 C20 C24 C31 -55.1(11) .
C19 C20 C24 C25 -58.4(12) .
C21 C20 C24 C25 122.0(9) .
C31 C24 C25 C27 -2.5(12) .
C20 C24 C25 C27 -179.6(8) .
C31 C24 C25 C26 176.7(8) .
C20 C24 C25 C26 -0.5(13) .
C24 C25 C27 C28 0.0(13) .
C26 C25 C27 C28 -179.2(8) .
C29 O2 C28 C27 -173.8(9) .
C29 O2 C28 C30 4.3(13) .
C25 C27 C28 O2 -178.9(8) .
C25 C27 C28 C30 2.9(13) .
O2 C28 C30 C31 178.7(8) .
C27 C28 C30 C31 -3.3(13) .
C25 C24 C31 C30 2.1(12) .
C20 C24 C31 C30 179.2(8) .
C25 C24 C31 C32 -179.3(8) .
C20 C24 C31 C32 -2.2(13) .
C28 C30 C31 C24 0.8(13) .
C28 C30 C31 C32 -177.9(8) .
C4 C6 C34 C35 0.1(13) .
C8 C6 C34 C35 -179.6(8) .
C4 C6 C34 C33 179.5(9) .
C8 C6 C34 C33 -0.2(13) .
C6 C34 C35 C2 1.4(14) .
C33 C34 C35 C2 -178.1(9) .
C3 C2 C35 C34 -2.3(15) .
O1 C2 C35 C34 177.4(9) .
